data_7002984
loop_
_publ_author_name
'Roy, Sudeshna'
'Maheswari, Palanisamy Uma'
'Lutz, Martin'
'Spek, Anthony L.'
'den Dulk, Hans'
'Barends, Sharief'
'van Wezel, Gilles P.'
'Hartl, Franti\<sek'
'Reedijk, Jan'

_publ_section_title
;
 DNA cleavage and antitumour activity of platinum(II) and copper(II)
 compounds derived from 4-methyl-2-N-(2-pyridylmethyl)aminophenol:
 spectroscopic, electrochemical and biological investigation
;
_journal_issue 48
_journal_name_full 'Dalton Transactions'
_journal_page_first 10846
_journal_page_last 10860
_journal_paper_doi 10.1039/b911542k
_journal_year 2009
_chemical_formula_moiety 'C13 H11 Cl N2 O Pt'
_chemical_formula_sum 'C13 H11 Cl N2 O Pt'
_chemical_formula_weight 441.78
_chemical_name_systematic
;
?
;
_space_group_IT_number 2
_symmetry_cell_setting triclinic
_symmetry_space_group_name_Hall '-P 1'
_symmetry_space_group_name_H-M 'P -1'
_atom_sites_solution_hydrogens difmap
_atom_sites_solution_primary heavy
_atom_sites_solution_secondary difmap
_audit_creation_method SHELXL-97
_cell_angle_alpha 83.230(2)
_cell_angle_beta 76.509(1)
_cell_angle_gamma 87.059(2)
_cell_formula_units_Z 2
_cell_length_a 7.1447(3)
_cell_length_b 8.5058(3)
_cell_length_c 10.2432(3)
_cell_measurement_reflns_used 5835
_cell_measurement_temperature 150(2)
_cell_measurement_theta_max 27.49
_cell_measurement_theta_min 2.06
_cell_volume 600.91(4)
_computing_cell_refinement Peakref
_computing_data_collection 'Nonius COLLECT'
_computing_data_reduction 'EvalCCD, Sadabs'
_computing_structure_refinement 'SHELXL-97 (Sheldrick, 1997)'
_computing_structure_solution 'DIRDIF-99 (Beurskens et al., 1999)'
_diffrn_ambient_temperature 150(2)
_diffrn_measured_fraction_theta_full 0.995
_diffrn_measured_fraction_theta_max 0.995
_diffrn_measurement_device_type 'Nonius KappaCCD'
_diffrn_measurement_method '\f and \w scans'
_diffrn_radiation_monochromator graphite
_diffrn_radiation_source 'rotating anode'
_diffrn_radiation_type MoK\a
_diffrn_radiation_wavelength 0.71073
_diffrn_reflns_av_R_equivalents 0.0403
_diffrn_reflns_av_sigmaI/netI 0.0425
_diffrn_reflns_limit_h_max 9
_diffrn_reflns_limit_h_min -9
_diffrn_reflns_limit_k_max 11
_diffrn_reflns_limit_k_min -11
_diffrn_reflns_limit_l_max 13
_diffrn_reflns_limit_l_min -13
_diffrn_reflns_number 9030
_diffrn_reflns_theta_full 27.50
_diffrn_reflns_theta_max 27.50
_diffrn_reflns_theta_min 2.06
_exptl_absorpt_coefficient_mu 11.884
_exptl_absorpt_correction_T_max 0.70
_exptl_absorpt_correction_T_min 0.36
_exptl_absorpt_correction_type multi-scan
_exptl_absorpt_process_details Sadabs
_exptl_crystal_colour 'dark red'
_exptl_crystal_density_diffrn 2.442
_exptl_crystal_density_method 'not measured'
_exptl_crystal_description needle
_exptl_crystal_F_000 412
_exptl_crystal_size_max 0.21
_exptl_crystal_size_mid 0.03
_exptl_crystal_size_min 0.03
_refine_diff_density_max 0.941
_refine_diff_density_min -1.054
_refine_diff_density_rms 0.155
_refine_ls_extinction_method none
_refine_ls_goodness_of_fit_ref 1.050
_refine_ls_hydrogen_treatment constr
_refine_ls_matrix_type full
_refine_ls_number_parameters 164
_refine_ls_number_reflns 2743
_refine_ls_number_restraints 0
_refine_ls_restrained_S_all 1.050
_refine_ls_R_factor_all 0.0335
_refine_ls_R_factor_gt 0.0246
_refine_ls_shift/su_max 0.001
_refine_ls_shift/su_mean 0.000
_refine_ls_structure_factor_coef Fsqd
_refine_ls_weighting_details 'calc w=1/[\s^2^(Fo^2^)+(0.0181P)^2^+0.4300P] where P=(Fo^2^+2Fc^2^)/3'
_refine_ls_weighting_scheme calc
_refine_ls_wR_factor_gt 0.0492
_refine_ls_wR_factor_ref 0.0518
_reflns_number_gt 2419
_reflns_number_total 2743
_reflns_threshold_expression I>2\s(I)
_cod_data_source_file b911542k.txt
_cod_data_source_block s3576a
_cod_database_code 7002984

loop_
_symmetry_equiv_pos_as_xyz
'x, y, z'
'-x, -y, -z'

loop_
_atom_site_label
_atom_site_type_symbol
_atom_site_fract_x
_atom_site_fract_y
_atom_site_fract_z
_atom_site_U_iso_or_equiv
_atom_site_adp_type
_atom_site_occupancy
_atom_site_symmetry_multiplicity
_atom_site_calc_flag
_atom_site_refinement_flags
_atom_site_disorder_assembly
_atom_site_disorder_group
Pt1 Pt 0.28712(2) 0.39569(2) 0.366778(17) 0.02202(7) Uani 1 1 d . . .
Cl1 Cl 0.34959(18) 0.31170(15) 0.15497(12) 0.0342(3) Uani 1 1 d . . .
O1 O 0.1705(4) 0.1909(4) 0.4633(3) 0.0272(7) Uani 1 1 d . . .
N1 N 0.3860(5) 0.6167(4) 0.3162(4) 0.0236(8) Uani 1 1 d . . .
N2 N 0.2202(5) 0.4673(4) 0.5458(4) 0.0214(8) Uani 1 1 d . . .
C1 C 0.2561(6) 0.6139(5) 0.5520(5) 0.0252(10) Uani 1 1 d . . .
H1 H 0.2222 0.6608 0.6343 0.030 Uiso 1 1 calc R . .
C11 C 0.3505(6) 0.7018(5) 0.4265(5) 0.0238(10) Uani 1 1 d . . .
C12 C 0.4011(6) 0.8576(6) 0.4125(5) 0.0273(10) Uani 1 1 d . . .
H12 H 0.3738 0.9161 0.4886 0.033 Uiso 1 1 calc R . .
C13 C 0.4926(7) 0.9291(6) 0.2862(5) 0.0340(12) Uani 1 1 d . . .
H13 H 0.5287 1.0367 0.2750 0.041 Uiso 1 1 calc R . .
C14 C 0.5301(6) 0.8425(6) 0.1781(5) 0.0310(11) Uani 1 1 d . . .
H14 H 0.5944 0.8894 0.0916 0.037 Uiso 1 1 calc R . .
C15 C 0.4748(6) 0.6878(6) 0.1946(5) 0.0267(10) Uani 1 1 d . . .
H15 H 0.4999 0.6296 0.1185 0.032 Uiso 1 1 calc R . .
C21 C 0.1286(6) 0.3501(5) 0.6463(4) 0.0221(10) Uani 1 1 d . . .
C22 C 0.1075(6) 0.2082(6) 0.5956(4) 0.0232(10) Uani 1 1 d . . .
C23 C 0.0169(6) 0.0847(6) 0.6866(5) 0.0269(10) Uani 1 1 d . . .
H23 H 0.0021 -0.0143 0.6564 0.032 Uiso 1 1 calc R . .
C24 C -0.0510(6) 0.1072(6) 0.8206(5) 0.0301(11) Uani 1 1 d . . .
H24 H -0.1141 0.0225 0.8809 0.036 Uiso 1 1 calc R . .
C25 C -0.0309(6) 0.2494(6) 0.8718(5) 0.0277(11) Uani 1 1 d . . .
C26 C 0.0598(6) 0.3724(6) 0.7816(5) 0.0253(10) Uani 1 1 d . . .
H26 H 0.0748 0.4712 0.8122 0.030 Uiso 1 1 calc R . .
C27 C -0.1125(7) 0.2733(7) 1.0175(5) 0.0387(13) Uani 1 1 d . . .
H27A H -0.1985 0.3670 1.0228 0.058 Uiso 1 1 calc R . .
H27B H -0.0073 0.2885 1.0610 0.058 Uiso 1 1 calc R . .
H27C H -0.1850 0.1800 1.0636 0.058 Uiso 1 1 calc R . .

loop_
_atom_site_aniso_label
_atom_site_aniso_U_11
_atom_site_aniso_U_22
_atom_site_aniso_U_33
_atom_site_aniso_U_23
_atom_site_aniso_U_13
_atom_site_aniso_U_12
Pt1 0.02107(10) 0.01881(10) 0.02711(10) -0.00328(7) -0.00675(7) -0.00152(6)
Cl1 0.0450(7) 0.0291(7) 0.0283(6) -0.0052(5) -0.0065(5) -0.0016(5)
O1 0.0337(18) 0.0187(17) 0.0294(17) -0.0047(14) -0.0051(14) -0.0070(13)
N1 0.0207(19) 0.017(2) 0.036(2) -0.0017(17) -0.0115(16) -0.0006(15)
N2 0.0194(19) 0.019(2) 0.028(2) -0.0013(16) -0.0088(15) -0.0023(15)
C1 0.019(2) 0.023(3) 0.034(3) -0.005(2) -0.0058(19) -0.0007(18)
C11 0.018(2) 0.020(2) 0.036(3) -0.008(2) -0.0096(19) -0.0003(17)
C12 0.026(2) 0.018(2) 0.041(3) -0.003(2) -0.014(2) -0.0043(19)
C13 0.026(3) 0.027(3) 0.052(3) 0.007(2) -0.018(2) -0.003(2)
C14 0.023(2) 0.030(3) 0.039(3) 0.007(2) -0.009(2) -0.006(2)
C15 0.024(2) 0.026(3) 0.029(2) 0.001(2) -0.0073(19) -0.0035(19)
C21 0.018(2) 0.022(2) 0.027(2) -0.0001(19) -0.0087(17) 0.0019(18)
C22 0.019(2) 0.026(3) 0.026(2) -0.006(2) -0.0075(18) 0.0019(18)
C23 0.025(2) 0.019(2) 0.037(3) -0.004(2) -0.008(2) -0.0018(19)
C24 0.020(2) 0.029(3) 0.040(3) 0.000(2) -0.006(2) -0.0029(19)
C25 0.025(3) 0.026(3) 0.033(3) -0.003(2) -0.009(2) 0.0001(19)
C26 0.022(2) 0.026(3) 0.030(2) -0.009(2) -0.0073(19) 0.0000(19)
C27 0.037(3) 0.039(3) 0.037(3) -0.003(3) -0.003(2) -0.003(2)

loop_
_atom_type_symbol
_atom_type_description
_atom_type_scat_dispersion_real
_atom_type_scat_dispersion_imag
_atom_type_scat_source
C C 0.0033 0.0016 'International Tables Vol C Tables 4.2.6.8 and 6.1.1.4'
H H 0.0000 0.0000 'International Tables Vol C Tables 4.2.6.8 and 6.1.1.4'
Cl Cl 0.1484 0.1585 'International Tables Vol C Tables 4.2.6.8 and 6.1.1.4'
N N 0.0061 0.0033 'International Tables Vol C Tables 4.2.6.8 and 6.1.1.4'
O O 0.0106 0.0060 'International Tables Vol C Tables 4.2.6.8 and 6.1.1.4'
Pt Pt -1.7033 8.3905 'International Tables Vol C Tables 4.2.6.8 and 6.1.1.4'

loop_
_geom_angle_atom_site_label_1
_geom_angle_atom_site_label_2
_geom_angle_atom_site_label_3
_geom_angle
_geom_angle_site_symmetry_1
_geom_angle_site_symmetry_3
_geom_angle_publ_flag
N2 Pt1 N1 81.74(15) . . ?
N2 Pt1 O1 84.23(14) . . ?
N1 Pt1 O1 165.97(14) . . ?
N2 Pt1 Cl1 177.04(10) . . ?
N1 Pt1 Cl1 99.14(11) . . ?
O1 Pt1 Cl1 94.88(9) . . ?
C22 O1 Pt1 108.5(3) . . ?
C15 N1 C11 118.9(4) . . ?
C15 N1 Pt1 129.5(3) . . ?
C11 N1 Pt1 111.6(3) . . ?
C1 N2 C21 131.1(4) . . ?
C1 N2 Pt1 116.0(3) . . ?
C21 N2 Pt1 112.7(3) . . ?
N2 C1 C11 116.1(4) . . ?
N2 C1 H1 121.9 . . ?
C11 C1 H1 121.9 . . ?
C12 C11 N1 120.7(4) . . ?
C12 C11 C1 124.8(4) . . ?
N1 C11 C1 114.4(4) . . ?
C11 C12 C13 119.5(5) . . ?
C11 C12 H12 120.3 . . ?
C13 C12 H12 120.3 . . ?
C14 C13 C12 119.1(5) . . ?
C14 C13 H13 120.4 . . ?
C12 C13 H13 120.4 . . ?
C13 C14 C15 120.1(5) . . ?
C13 C14 H14 119.9 . . ?
C15 C14 H14 119.9 . . ?
N1 C15 C14 121.6(5) . . ?
N1 C15 H15 119.2 . . ?
C14 C15 H15 119.2 . . ?
C26 C21 C22 122.5(4) . . ?
C26 C21 N2 124.4(4) . . ?
C22 C21 N2 113.1(4) . . ?
O1 C22 C21 121.4(4) . . ?
O1 C22 C23 120.9(4) . . ?
C21 C22 C23 117.7(4) . . ?
C24 C23 C22 119.7(5) . . ?
C24 C23 H23 120.2 . . ?
C22 C23 H23 120.2 . . ?
C23 C24 C25 122.9(5) . . ?
C23 C24 H24 118.6 . . ?
C25 C24 H24 118.6 . . ?
C26 C25 C24 117.6(4) . . ?
C26 C25 C27 120.3(5) . . ?
C24 C25 C27 122.0(5) . . ?
C25 C26 C21 119.6(5) . . ?
C25 C26 H26 120.2 . . ?
C21 C26 H26 120.2 . . ?
C25 C27 H27A 109.5 . . ?
C25 C27 H27B 109.5 . . ?
H27A C27 H27B 109.5 . . ?
C25 C27 H27C 109.5 . . ?
H27A C27 H27C 109.5 . . ?
H27B C27 H27C 109.5 . . ?

loop_
_geom_bond_atom_site_label_1
_geom_bond_atom_site_label_2
_geom_bond_distance
_geom_bond_site_symmetry_2
_geom_bond_publ_flag
Pt1 N2 1.946(4) . ?
Pt1 N1 2.009(4) . ?
Pt1 O1 2.016(3) . ?
Pt1 Cl1 2.3017(12) . ?
O1 C22 1.347(5) . ?
N1 C15 1.346(6) . ?
N1 C11 1.381(6) . ?
N2 C1 1.298(6) . ?
N2 C21 1.412(6) . ?
C1 C11 1.444(6) . ?
C1 H1 0.9500 . ?
C11 C12 1.374(6) . ?
C12 C13 1.390(7) . ?
C12 H12 0.9500 . ?
C13 C14 1.369(7) . ?
C13 H13 0.9500 . ?
C14 C15 1.373(7) . ?
C14 H14 0.9500 . ?
C15 H15 0.9500 . ?
C21 C26 1.390(6) . ?
C21 C22 1.397(6) . ?
C22 C23 1.397(6) . ?
C23 C24 1.377(6) . ?
C23 H23 0.9500 . ?
C24 C25 1.400(7) . ?
C24 H24 0.9500 . ?
C25 C26 1.390(7) . ?
C25 C27 1.504(7) . ?
C26 H26 0.9500 . ?
C27 H27A 0.9800 . ?
C27 H27B 0.9800 . ?
C27 H27C 0.9800 . ?

loop_
_geom_torsion_atom_site_label_1
_geom_torsion_atom_site_label_2
_geom_torsion_atom_site_label_3
_geom_torsion_atom_site_label_4
_geom_torsion
_geom_torsion_site_symmetry_1
_geom_torsion_site_symmetry_2
_geom_torsion_site_symmetry_3
_geom_torsion_site_symmetry_4
_geom_torsion_publ_flag
N2 Pt1 O1 C22 0.5(3) . . . . ?
N1 Pt1 O1 C22 0.7(7) . . . . ?
Cl1 Pt1 O1 C22 -176.6(3) . . . . ?
N2 Pt1 N1 C15 178.6(4) . . . . ?
O1 Pt1 N1 C15 178.5(4) . . . . ?
Cl1 Pt1 N1 C15 -4.2(4) . . . . ?
N2 Pt1 N1 C11 -2.3(3) . . . . ?
O1 Pt1 N1 C11 -2.5(7) . . . . ?
Cl1 Pt1 N1 C11 174.8(3) . . . . ?
N1 Pt1 N2 C1 3.2(3) . . . . ?
O1 Pt1 N2 C1 -176.9(3) . . . . ?
N1 Pt1 N2 C21 179.4(3) . . . . ?
O1 Pt1 N2 C21 -0.6(3) . . . . ?
C21 N2 C1 C11 -178.7(4) . . . . ?
Pt1 N2 C1 C11 -3.3(5) . . . . ?
C15 N1 C11 C12 1.4(6) . . . . ?
Pt1 N1 C11 C12 -177.8(3) . . . . ?
C15 N1 C11 C1 -179.5(4) . . . . ?
Pt1 N1 C11 C1 1.3(4) . . . . ?
N2 C1 C11 C12 -179.7(4) . . . . ?
N2 C1 C11 N1 1.2(6) . . . . ?
N1 C11 C12 C13 -1.3(7) . . . . ?
C1 C11 C12 C13 179.6(4) . . . . ?
C11 C12 C13 C14 0.1(7) . . . . ?
C12 C13 C14 C15 1.0(7) . . . . ?
C11 N1 C15 C14 -0.2(6) . . . . ?
Pt1 N1 C15 C14 178.8(3) . . . . ?
C13 C14 C15 N1 -1.0(7) . . . . ?
C1 N2 C21 C26 -2.0(7) . . . . ?
Pt1 N2 C21 C26 -177.6(3) . . . . ?
C1 N2 C21 C22 176.1(4) . . . . ?
Pt1 N2 C21 C22 0.5(4) . . . . ?
Pt1 O1 C22 C21 -0.4(5) . . . . ?
Pt1 O1 C22 C23 178.9(3) . . . . ?
C26 C21 C22 O1 178.1(4) . . . . ?
N2 C21 C22 O1 -0.1(6) . . . . ?
C26 C21 C22 C23 -1.3(6) . . . . ?
N2 C21 C22 C23 -179.4(4) . . . . ?
O1 C22 C23 C24 -178.2(4) . . . . ?
C21 C22 C23 C24 1.2(6) . . . . ?
C22 C23 C24 C25 -1.0(7) . . . . ?
C23 C24 C25 C26 0.8(7) . . . . ?
C23 C24 C25 C27 177.7(4) . . . . ?
C24 C25 C26 C21 -0.8(6) . . . . ?
C27 C25 C26 C21 -177.8(4) . . . . ?
C22 C21 C26 C25 1.1(7) . . . . ?
N2 C21 C26 C25 179.1(4) . . . . ?
